data_2236333
loop_
_publ_author_name
'Domski, Gregory J.'
'Pecak, Wiktoria H.'
'Swenson, Dale C.'

_publ_section_title
;
 <i>rac</i>-<i>cis</i>-Dicarbonylchlorido{1-[2-(diphenylphosphanyl-\k<i>P</i>)benzyl]-3-(phenyl-\k<i>C</i>^1^)imidazol-2-ylidene-\k<i>C</i>^2^}ruthenium(II)
 dichloromethane monosolvate
;
_journal_coeditor_code HP2045
_journal_issue 9
_journal_name_full 'Acta Crystallographica Section E'
_journal_page_first m1224
_journal_page_last m1225
_journal_paper_doi 10.1107/S1600536812036665
_journal_volume 68
_journal_year 2012
_chemical_formula_iupac '[Ru (C28 H22 N2 P) Cl (C O)2], C H2 Cl2'
_chemical_formula_moiety 'C30 H22 Cl1 N2 O2 P Ru, C H2 Cl2'
_chemical_formula_sum 'C31 H24 Cl3 N2 O2 P Ru'
_chemical_formula_weight 694.91
_chemical_name_systematic
;
<i>rac</i>-<i>cis</i>-Dicarbonylchlorido{1-[2-(diphenylphosphanyl-
\k<i>P</i>)benzyl]-3-(phenyl-\k<i>C</i>^1^)imidazol-2-ylidene-
\k<i>C</i>^2^}ruthenium(II) dichloromethane monosolvate
;
_space_group_IT_number 2
_symmetry_cell_setting triclinic
_symmetry_space_group_name_Hall '-P 1'
_symmetry_space_group_name_H-M 'P -1'
_atom_sites_solution_hydrogens geom
_atom_sites_solution_primary direct
_atom_sites_solution_secondary difmap
_audit_creation_method SHELXL-97
_cell_angle_alpha 100.109(5)
_cell_angle_beta 93.560(5)
_cell_angle_gamma 93.469(5)
_cell_formula_units_Z 2
_cell_length_a 8.1600(9)
_cell_length_b 12.1940(13)
_cell_length_c 14.9713(16)
_cell_measurement_reflns_used 5183
_cell_measurement_temperature 210(2)
_cell_measurement_theta_max 27.88
_cell_measurement_theta_min 1.00
_cell_volume 1459.9(3)
_computing_cell_refinement 'SCALEPACK (Otwinowski & Minor, 1997)'
_computing_data_collection 'COLLECT (Nonius, 2000)'
_computing_data_reduction 'DENZO and SCALEPACK (Otwinowski & Minor, 1997)'
_computing_molecular_graphics 'SHELXTL (Sheldrick, 2008)'
_computing_publication_material 'SHELXTL (Sheldrick, 2008)'
_computing_structure_refinement 'SHELXTL (Sheldrick, 2008)'
_computing_structure_solution 'SHELXTL (Sheldrick, 2008)'
_diffrn_ambient_temperature 210(2)
_diffrn_detector_area_resol_mean 9
_diffrn_measured_fraction_theta_full 0.987
_diffrn_measured_fraction_theta_max 0.987
_diffrn_measurement_device_type 'Nonius KappaCCD'
_diffrn_measurement_method 'phi and omega scans'
_diffrn_radiation_monochromator graphite
_diffrn_radiation_source 'fine-focus sealed tube'
_diffrn_radiation_type MoK\a
_diffrn_radiation_wavelength 0.71073
_diffrn_reflns_av_R_equivalents 0.0375
_diffrn_reflns_av_sigmaI/netI 0.0574
_diffrn_reflns_limit_h_max 9
_diffrn_reflns_limit_h_min -9
_diffrn_reflns_limit_k_max 14
_diffrn_reflns_limit_k_min -14
_diffrn_reflns_limit_l_max 18
_diffrn_reflns_limit_l_min -18
_diffrn_reflns_number 20414
_diffrn_reflns_theta_full 25.49
_diffrn_reflns_theta_max 25.49
_diffrn_reflns_theta_min 2.77
_diffrn_standards_number 0
_exptl_absorpt_coefficient_mu 0.899
_exptl_absorpt_correction_T_max 0.9735
_exptl_absorpt_correction_T_min 0.8622
_exptl_absorpt_correction_type multi-scan
_exptl_absorpt_process_details '(HKL Scalepack; Otwinowski & Minor, 1997)'
_exptl_crystal_colour colorless
_exptl_crystal_density_diffrn 1.581
_exptl_crystal_density_method 'not measured'
_exptl_crystal_description plate
_exptl_crystal_F_000 700
_exptl_crystal_size_max 0.17
_exptl_crystal_size_mid 0.08
_exptl_crystal_size_min 0.03
_refine_diff_density_max 0.602
_refine_diff_density_min -0.445
_refine_ls_extinction_method none
_refine_ls_goodness_of_fit_ref 1.018
_refine_ls_hydrogen_treatment constr
_refine_ls_matrix_type full
_refine_ls_number_parameters 383
_refine_ls_number_reflns 5349
_refine_ls_number_restraints 22
_refine_ls_restrained_S_all 1.018
_refine_ls_R_factor_all 0.0559
_refine_ls_R_factor_gt 0.0356
_refine_ls_shift/su_max 0.001
_refine_ls_shift/su_mean 0.000
_refine_ls_structure_factor_coef Fsqd
_refine_ls_weighting_details 'calc w=1/[\s^2^(Fo^2^)+(0.0237P)^2^+1.1613P] where P=(Fo^2^+2Fc^2^)/3'
_refine_ls_weighting_scheme calc
_refine_ls_wR_factor_gt 0.0692
_refine_ls_wR_factor_ref 0.0768
_reflns_number_gt 4214
_reflns_number_total 5349
_reflns_threshold_expression I>2sigma(I)
_cod_data_source_file hp2045.cif
_cod_data_source_block I
_cod_database_code 2236333
_cod_database_fobs_code 2236333

loop_
_symmetry_equiv_pos_as_xyz
'x, y, z'
'-x, -y, -z'

loop_
_atom_site_type_symbol
_atom_site_label
_atom_site_fract_x
_atom_site_fract_y
_atom_site_fract_z
_atom_site_U_iso_or_equiv
_atom_site_adp_type
_atom_site_calc_flag
_atom_site_refinement_flags
_atom_site_occupancy
_atom_site_symmetry_multiplicity
_atom_site_disorder_assembly
_atom_site_disorder_group
Ru Ru1 0.56260(3) 0.10472(2) 0.259925(18) 0.02297(9) Uani d . 1 1 . .
Cl Cl1 0.71756(10) 0.21064(7) 0.39873(5) 0.0297(2) Uani d . 1 1 . .
C C1 0.4406(4) 0.0144(3) 0.1624(3) 0.0310(8) Uani d . 1 1 . .
O O1 0.3680(3) -0.0442(2) 0.10503(18) 0.0505(7) Uani d . 1 1 . .
C C2 0.7517(4) 0.1111(3) 0.1890(2) 0.0300(8) Uani d . 1 1 . .
O O2 0.8606(3) 0.1083(2) 0.14529(19) 0.0503(7) Uani d . 1 1 . .
C C3 0.3718(4) 0.0743(2) 0.3387(2) 0.0242(7) Uani d . 1 1 . .
N N4 0.3856(3) -0.0118(2) 0.38523(18) 0.0255(6) Uani d . 1 1 . .
C C5 0.2468(4) -0.0284(3) 0.4310(2) 0.0306(8) Uani d . 1 1 . .
H H5 0.2278 -0.0825 0.4675 0.037 Uiso calc R 1 1 . .
C C6 0.1447(4) 0.0482(3) 0.4128(2) 0.0311(8) Uani d . 1 1 . .
H H6 0.0399 0.0582 0.4344 0.037 Uiso calc R 1 1 . .
N N7 0.2224(3) 0.1101(2) 0.35618(18) 0.0247(6) Uani d . 1 1 . .
C C8 0.1486(4) 0.1970(3) 0.3140(2) 0.0272(8) Uani d . 1 1 . .
H H8A 0.0305 0.1947 0.3229 0.033 Uiso calc R 1 1 . .
H H8B 0.1611 0.1811 0.2484 0.033 Uiso calc R 1 1 . .
C C11 0.6328(4) -0.0402(2) 0.3096(2) 0.0229(7) Uani d . 1 1 . .
C C12 0.7679(4) -0.1015(3) 0.2936(2) 0.0312(8) Uani d . 1 1 . .
H H12 0.8445 -0.0801 0.2543 0.037 Uiso calc R 1 1 . .
C C13 0.7943(4) -0.1942(3) 0.3337(2) 0.0358(9) Uani d . 1 1 . .
H H13 0.8871 -0.2346 0.3207 0.043 Uiso calc R 1 1 . .
C C14 0.6857(4) -0.2270(3) 0.3922(2) 0.0361(9) Uani d . 1 1 . .
H H14 0.7040 -0.2901 0.4186 0.043 Uiso calc R 1 1 . .
C C15 0.5489(4) -0.1671(3) 0.4124(2) 0.0315(8) Uani d . 1 1 . .
H H15 0.4744 -0.1879 0.4530 0.038 Uiso calc R 1 1 . .
C C16 0.5262(4) -0.0757(3) 0.3706(2) 0.0253(7) Uani d . 1 1 . .
P P1 0.46973(10) 0.27908(7) 0.22565(6) 0.0231(2) Uani d . 1 1 . .
C C21 0.3631(4) 0.3606(2) 0.3170(2) 0.0233(7) Uani d . 1 1 . .
C C22 0.2256(4) 0.3134(3) 0.3529(2) 0.0241(7) Uani d . 1 1 . .
C C23 0.1539(4) 0.3756(3) 0.4245(2) 0.0314(8) Uani d . 1 1 . .
H H23 0.0611 0.3442 0.4475 0.038 Uiso calc R 1 1 . .
C C24 0.2149(4) 0.4827(3) 0.4629(2) 0.0354(9) Uani d . 1 1 . .
H H24 0.1661 0.5227 0.5127 0.043 Uiso calc R 1 1 . .
C C25 0.3484(4) 0.5304(3) 0.4277(2) 0.0359(9) Uani d . 1 1 . .
H H25 0.3894 0.6039 0.4524 0.043 Uiso calc R 1 1 . .
C C26 0.4217(4) 0.4696(3) 0.3557(2) 0.0308(8) Uani d . 1 1 . .
H H26 0.5131 0.5025 0.3325 0.037 Uiso calc R 1 1 . .
C C31 0.3271(4) 0.2636(3) 0.1239(2) 0.0248(7) Uani d . 1 1 . .
C C32 0.1787(4) 0.3131(3) 0.1231(2) 0.0365(9) Uani d . 1 1 . .
H H32 0.1491 0.3589 0.1761 0.044 Uiso calc R 1 1 . .
C C33 0.0732(4) 0.2955(3) 0.0446(3) 0.0438(10) Uani d . 1 1 . .
H H33 -0.0280 0.3286 0.0450 0.053 Uiso calc R 1 1 . .
C C34 0.1160(5) 0.2301(3) -0.0336(3) 0.0462(11) Uani d . 1 1 . .
H H34 0.0436 0.2169 -0.0864 0.055 Uiso calc R 1 1 . .
C C35 0.2665(5) 0.1840(3) -0.0341(3) 0.0422(10) Uani d . 1 1 . .
H H35 0.2982 0.1413 -0.0880 0.051 Uiso calc R 1 1 . .
C C36 0.3710(4) 0.2001(3) 0.0444(2) 0.0338(8) Uani d . 1 1 . .
H H36 0.4725 0.1675 0.0435 0.041 Uiso calc R 1 1 . .
C C41 0.6282(4) 0.3817(2) 0.2024(2) 0.0254(7) Uani d . 1 1 . .
C C42 0.7775(4) 0.4017(3) 0.2551(2) 0.0308(8) Uani d . 1 1 . .
H H42 0.7995 0.3589 0.3003 0.037 Uiso calc R 1 1 . .
C C43 0.8933(4) 0.4832(3) 0.2419(3) 0.0349(9) Uani d . 1 1 . .
H H43 0.9922 0.4973 0.2790 0.042 Uiso calc R 1 1 . .
C C44 0.8630(4) 0.5444(3) 0.1737(3) 0.0380(9) Uani d . 1 1 . .
H H44 0.9428 0.5988 0.1635 0.046 Uiso calc R 1 1 . .
C C45 0.7169(5) 0.5257(3) 0.1210(3) 0.0412(10) Uani d . 1 1 . .
H H45 0.6969 0.5679 0.0751 0.049 Uiso calc R 1 1 . .
C C46 0.5985(4) 0.4454(3) 0.1349(2) 0.0341(9) Uani d . 1 1 . .
H H46 0.4982 0.4337 0.0990 0.041 Uiso calc R 1 1 . .
C C51 0.3690(10) -0.3020(15) 0.1999(6) 0.0623(17) Uani d PDU 0.873(14) 1 A 1
H H51A 0.4006 -0.3649 0.2282 0.075 Uiso calc PR 0.873(14) 1 A 1
H H51B 0.4636 -0.2468 0.2081 0.075 Uiso calc PR 0.873(14) 1 A 1
Cl Cl3 0.3192(5) -0.3489(3) 0.08393(18) 0.0632(8) Uani d PDU 0.873(14) 1 A 1
Cl Cl4 0.2056(3) -0.2424(5) 0.2530(3) 0.0888(15) Uani d PDU 0.873(14) 1 A 1
C C51' 0.367(7) -0.296(11) 0.196(4) 0.0623(17) Uani d PDU 0.127(14) 1 A 2
H H51C 0.4704 -0.3223 0.2192 0.075 Uiso calc PR 0.127(14) 1 A 2
H H51D 0.3909 -0.2204 0.1847 0.075 Uiso calc PR 0.127(14) 1 A 2
Cl Cl3' 0.294(4) -0.384(3) 0.0949(13) 0.087(5) Uani d PDU 0.127(14) 1 A 2
Cl Cl4' 0.226(3) -0.293(3) 0.2777(13) 0.094(6) Uani d PDU 0.127(14) 1 A 2

loop_
_atom_site_aniso_label
_atom_site_aniso_U_11
_atom_site_aniso_U_22
_atom_site_aniso_U_33
_atom_site_aniso_U_12
_atom_site_aniso_U_13
_atom_site_aniso_U_23
Ru1 0.02152(15) 0.02327(15) 0.02432(16) 0.00118(11) 0.00288(11) 0.00453(11)
Cl1 0.0307(5) 0.0306(5) 0.0274(5) -0.0013(4) 0.0017(4) 0.0054(4)
C1 0.0274(19) 0.0269(19) 0.043(2) 0.0078(16) 0.0102(17) 0.0122(18)
O1 0.0582(19) 0.0437(16) 0.0441(17) -0.0022(14) -0.0087(15) -0.0008(14)
C2 0.030(2) 0.0283(19) 0.030(2) -0.0018(16) -0.0002(17) 0.0030(16)
O2 0.0388(16) 0.0631(19) 0.0481(18) -0.0039(14) 0.0217(14) 0.0039(14)
C3 0.0273(18) 0.0224(17) 0.0222(18) 0.0027(14) 0.0033(14) 0.0013(14)
N4 0.0225(15) 0.0248(15) 0.0292(16) 0.0015(12) 0.0050(12) 0.0041(12)
C5 0.032(2) 0.0321(19) 0.028(2) -0.0039(16) 0.0085(16) 0.0078(16)
C6 0.0265(19) 0.0314(19) 0.036(2) -0.0021(16) 0.0100(16) 0.0060(16)
N7 0.0195(14) 0.0251(15) 0.0294(16) 0.0002(11) 0.0072(12) 0.0037(12)
C8 0.0207(17) 0.0324(19) 0.0300(19) 0.0039(14) 0.0024(15) 0.0094(15)
C11 0.0239(17) 0.0229(17) 0.0205(17) -0.0043(14) -0.0023(14) 0.0037(14)
C12 0.0271(19) 0.033(2) 0.033(2) 0.0019(15) 0.0021(16) 0.0051(16)
C13 0.031(2) 0.033(2) 0.044(2) 0.0115(16) 0.0010(17) 0.0047(17)
C14 0.043(2) 0.0267(19) 0.039(2) 0.0057(17) -0.0032(18) 0.0087(17)
C15 0.033(2) 0.0266(18) 0.035(2) 0.0010(15) 0.0010(16) 0.0059(16)
C16 0.0247(18) 0.0212(17) 0.0275(19) 0.0026(14) -0.0018(15) -0.0011(14)
P1 0.0227(4) 0.0234(4) 0.0232(5) 0.0011(4) 0.0026(4) 0.0045(4)
C21 0.0227(17) 0.0233(17) 0.0241(18) 0.0077(14) -0.0011(14) 0.0038(14)
C22 0.0214(17) 0.0244(17) 0.0279(19) 0.0081(14) -0.0006(14) 0.0070(14)
C23 0.0246(18) 0.037(2) 0.035(2) 0.0095(15) 0.0053(16) 0.0102(17)
C24 0.037(2) 0.037(2) 0.031(2) 0.0128(17) 0.0066(17) -0.0027(17)
C25 0.039(2) 0.0268(19) 0.040(2) 0.0050(16) 0.0053(18) -0.0015(17)
C26 0.0282(19) 0.0265(18) 0.037(2) 0.0016(15) 0.0020(16) 0.0031(16)
C31 0.0258(18) 0.0249(18) 0.0243(18) -0.0014(14) 0.0013(14) 0.0071(15)
C32 0.034(2) 0.044(2) 0.034(2) 0.0090(17) 0.0017(17) 0.0109(17)
C33 0.030(2) 0.060(3) 0.047(3) 0.0102(19) -0.0033(19) 0.023(2)
C34 0.049(3) 0.050(2) 0.039(2) -0.006(2) -0.018(2) 0.015(2)
C35 0.060(3) 0.034(2) 0.030(2) 0.0030(19) -0.0057(19) 0.0008(17)
C36 0.041(2) 0.0298(19) 0.030(2) 0.0033(16) -0.0035(17) 0.0039(16)
C41 0.0269(18) 0.0207(17) 0.0279(19) 0.0032(14) 0.0048(15) 0.0009(14)
C42 0.0282(19) 0.0305(19) 0.035(2) 0.0023(15) 0.0011(16) 0.0098(16)
C43 0.0258(19) 0.031(2) 0.047(2) -0.0009(16) -0.0001(17) 0.0053(17)
C44 0.035(2) 0.030(2) 0.049(2) -0.0072(16) 0.0095(18) 0.0071(18)
C45 0.048(2) 0.034(2) 0.043(2) -0.0028(18) -0.0022(19) 0.0145(18)
C46 0.035(2) 0.034(2) 0.033(2) -0.0031(16) -0.0018(17) 0.0084(17)
C51 0.064(3) 0.064(3) 0.053(3) 0.013(2) -0.004(2) -0.006(2)
Cl3 0.0649(14) 0.0762(16) 0.0465(10) 0.0169(12) -0.0063(8) 0.0052(9)
Cl4 0.0406(10) 0.120(3) 0.0799(18) -0.0128(13) 0.0074(11) -0.0469(16)
C51' 0.064(3) 0.064(3) 0.053(3) 0.013(2) -0.004(2) -0.006(2)
Cl3' 0.079(8) 0.090(10) 0.083(7) 0.027(8) -0.006(6) -0.009(7)
Cl4' 0.065(9) 0.140(15) 0.083(8) -0.005(10) 0.014(6) 0.038(11)

loop_
_atom_type_symbol
_atom_type_description
_atom_type_scat_dispersion_real
_atom_type_scat_dispersion_imag
_atom_type_scat_source
C C 0.0033 0.0016 'International Tables Vol C Tables 4.2.6.8 and 6.1.1.4'
H H 0.0000 0.0000 'International Tables Vol C Tables 4.2.6.8 and 6.1.1.4'
N N 0.0061 0.0033 'International Tables Vol C Tables 4.2.6.8 and 6.1.1.4'
O O 0.0106 0.0060 'International Tables Vol C Tables 4.2.6.8 and 6.1.1.4'
P P 0.1023 0.0942 'International Tables Vol C Tables 4.2.6.8 and 6.1.1.4'
Cl Cl 0.1484 0.1585 'International Tables Vol C Tables 4.2.6.8 and 6.1.1.4'
Ru Ru -1.2594 0.8363 'International Tables Vol C Tables 4.2.6.8 and 6.1.1.4'

loop_
_geom_angle_atom_site_label_1
_geom_angle_atom_site_label_2
_geom_angle_atom_site_label_3
_geom_angle
C1 Ru1 C2 91.19(14)
C1 Ru1 C3 87.39(13)
C2 Ru1 C3 171.22(13)
C1 Ru1 C11 89.85(13)
C2 Ru1 C11 93.55(13)
C3 Ru1 C11 77.79(12)
C1 Ru1 P1 95.28(10)
C2 Ru1 P1 93.06(10)
C3 Ru1 P1 95.70(9)
C11 Ru1 P1 171.55(9)
C1 Ru1 Cl1 174.32(10)
C2 Ru1 Cl1 92.23(10)
C3 Ru1 Cl1 88.54(9)
C11 Ru1 Cl1 85.41(8)
P1 Ru1 Cl1 89.07(3)
O1 C1 Ru1 177.0(3)
O2 C2 Ru1 175.9(3)
N7 C3 N4 104.1(3)
N7 C3 Ru1 139.1(2)
N4 C3 Ru1 116.6(2)
C3 N4 C5 111.4(3)
C3 N4 C16 116.8(3)
C5 N4 C16 131.4(3)
C6 C5 N4 106.2(3)
C6 C5 H5 126.9
N4 C5 H5 126.9
C5 C6 N7 107.3(3)
C5 C6 H6 126.4
N7 C6 H6 126.4
C3 N7 C6 111.1(3)
C3 N7 C8 123.5(3)
C6 N7 C8 125.3(3)
N7 C8 C22 112.9(2)
N7 C8 H8A 109.0
C22 C8 H8A 109.0
N7 C8 H8B 109.0
C22 C8 H8B 109.0
H8A C8 H8B 107.8
C12 C11 C16 115.6(3)
C12 C11 Ru1 130.3(2)
C16 C11 Ru1 114.0(2)
C11 C12 C13 122.0(3)
C11 C12 H12 119.0
C13 C12 H12 119.0
C14 C13 C12 120.4(3)
C14 C13 H13 119.8
C12 C13 H13 119.8
C13 C14 C15 120.2(3)
C13 C14 H14 119.9
C15 C14 H14 119.9
C16 C15 C14 117.7(3)
C16 C15 H15 121.2
C14 C15 H15 121.2
C15 C16 C11 124.0(3)
C15 C16 N4 121.3(3)
C11 C16 N4 114.7(3)
C31 P1 C41 101.78(14)
C31 P1 C21 104.91(14)
C41 P1 C21 102.61(14)
C31 P1 Ru1 114.52(10)
C41 P1 Ru1 116.91(10)
C21 P1 Ru1 114.40(10)
C26 C21 C22 118.1(3)
C26 C21 P1 120.6(2)
C22 C21 P1 121.2(2)
C23 C22 C21 119.4(3)
C23 C22 C8 118.1(3)
C21 C22 C8 122.5(3)
C24 C23 C22 121.8(3)
C24 C23 H23 119.1
C22 C23 H23 119.1
C23 C24 C25 119.3(3)
C23 C24 H24 120.3
C25 C24 H24 120.3
C24 C25 C26 119.8(3)
C24 C25 H25 120.1
C26 C25 H25 120.1
C25 C26 C21 121.6(3)
C25 C26 H26 119.2
C21 C26 H26 119.2
C36 C31 C32 118.8(3)
C36 C31 P1 118.1(3)
C32 C31 P1 123.1(3)
C31 C32 C33 120.5(4)
C31 C32 H32 119.8
C33 C32 H32 119.8
C34 C33 C32 120.3(4)
C34 C33 H33 119.8
C32 C33 H33 119.8
C33 C34 C35 119.3(3)
C33 C34 H34 120.3
C35 C34 H34 120.3
C34 C35 C36 120.5(4)
C34 C35 H35 119.8
C36 C35 H35 119.8
C31 C36 C35 120.5(3)
C31 C36 H36 119.7
C35 C36 H36 119.7
C42 C41 C46 118.6(3)
C42 C41 P1 120.5(2)
C46 C41 P1 120.8(2)
C43 C42 C41 121.0(3)
C43 C42 H42 119.5
C41 C42 H42 119.5
C42 C43 C44 119.6(3)
C42 C43 H43 120.2
C44 C43 H43 120.2
C45 C44 C43 120.2(3)
C45 C44 H44 119.9
C43 C44 H44 119.9
C44 C45 C46 120.6(3)
C44 C45 H45 119.7
C46 C45 H45 119.7
C45 C46 C41 120.0(3)
C45 C46 H46 120.0
C41 C46 H46 120.0
Cl4 C51 Cl3 111.5(8)
Cl4 C51 H51A 109.3
Cl3 C51 H51A 109.3
Cl4 C51 H51B 109.3
Cl3 C51 H51B 109.3
H51A C51 H51B 108.0
Cl4' C51' Cl3' 111.4(9)
Cl4' C51' H51C 109.4
Cl3' C51' H51C 109.4
Cl4' C51' H51D 109.3
Cl3' C51' H51D 109.3
H51C C51' H51D 108.0

loop_
_geom_bond_atom_site_label_1
_geom_bond_atom_site_label_2
_geom_bond_distance
_geom_bond_publ_flag
Ru1 C1 1.860(4) yes
Ru1 C2 1.932(4) yes
Ru1 C3 2.065(3) yes
Ru1 C11 2.129(3) yes
Ru1 P1 2.4265(9) yes
Ru1 Cl1 2.4737(9) yes
C1 O1 1.127(4) ?
C2 O2 1.135(4) ?
C3 N7 1.345(4) ?
C3 N4 1.364(4) ?
N4 C5 1.382(4) ?
N4 C16 1.432(4) ?
C5 C6 1.340(5) ?
C5 H5 0.9400 ?
C6 N7 1.387(4) ?
C6 H6 0.9400 ?
N7 C8 1.465(4) ?
C8 C22 1.518(4) ?
C8 H8A 0.9800 ?
C8 H8B 0.9800 ?
C11 C12 1.379(4) ?
C11 C16 1.404(4) ?
C12 C13 1.391(5) ?
C12 H12 0.9400 ?
C13 C14 1.374(5) ?
C13 H13 0.9400 ?
C14 C15 1.391(5) ?
C14 H14 0.9400 ?
C15 C16 1.387(4) ?
C15 H15 0.9400 ?
P1 C31 1.834(3) ?
P1 C41 1.836(3) ?
P1 C21 1.841(3) ?
C21 C26 1.396(4) ?
C21 C22 1.409(4) ?
C22 C23 1.383(4) ?
C23 C24 1.380(5) ?
C23 H23 0.9400 ?
C24 C25 1.381(5) ?
C24 H24 0.9400 ?
C25 C26 1.386(5) ?
C25 H25 0.9400 ?
C26 H26 0.9400 ?
C31 C36 1.381(5) ?
C31 C32 1.386(4) ?
C32 C33 1.391(5) ?
C32 H32 0.9400 ?
C33 C34 1.373(5) ?
C33 H33 0.9400 ?
C34 C35 1.382(5) ?
C34 H34 0.9400 ?
C35 C36 1.386(5) ?
C35 H35 0.9400 ?
C36 H36 0.9400 ?
C41 C42 1.394(4) ?
C41 C46 1.396(4) ?
C42 C43 1.378(4) ?
C42 H42 0.9400 ?
C43 C44 1.384(5) ?
C43 H43 0.9400 ?
C44 C45 1.373(5) ?
C44 H44 0.9400 ?
C45 C46 1.385(5) ?
C45 H45 0.9400 ?
C46 H46 0.9400 ?
C51 Cl4 1.728(10) ?
C51 Cl3 1.744(7) ?
C51 H51A 0.9800 ?
C51 H51B 0.9800 ?
C51' Cl4' 1.727(11) ?
C51' Cl3' 1.744(8) ?
C51' H51C 0.9800 ?
C51' H51D 0.9800 ?

loop_
_geom_torsion_atom_site_label_1
_geom_torsion_atom_site_label_2
_geom_torsion_atom_site_label_3
_geom_torsion_atom_site_label_4
_geom_torsion
C1 Ru1 C3 N7 -80.2(4)
C11 Ru1 C3 N7 -170.6(4)
P1 Ru1 C3 N7 14.8(3)
Cl1 Ru1 C3 N7 103.8(3)
C1 Ru1 C3 N4 94.1(2)
C11 Ru1 C3 N4 3.7(2)
P1 Ru1 C3 N4 -170.9(2)
Cl1 Ru1 C3 N4 -81.9(2)
N7 C3 N4 C5 -0.2(3)
Ru1 C3 N4 C5 -176.4(2)
N7 C3 N4 C16 172.8(2)
Ru1 C3 N4 C16 -3.3(3)
C3 N4 C5 C6 0.1(4)
C16 N4 C5 C6 -171.7(3)
N4 C5 C6 N7 0.1(4)
N4 C3 N7 C6 0.3(3)
Ru1 C3 N7 C6 175.1(3)
N4 C3 N7 C8 -175.0(3)
Ru1 C3 N7 C8 -0.2(5)
C5 C6 N7 C3 -0.3(4)
C5 C6 N7 C8 174.9(3)
C3 N7 C8 C22 -74.5(4)
C6 N7 C8 C22 110.9(3)
C1 Ru1 C11 C12 91.5(3)
C2 Ru1 C11 C12 0.3(3)
C3 Ru1 C11 C12 178.9(3)
Cl1 Ru1 C11 C12 -91.6(3)
C1 Ru1 C11 C16 -90.8(2)
C2 Ru1 C11 C16 178.0(2)
C3 Ru1 C11 C16 -3.5(2)
Cl1 Ru1 C11 C16 86.0(2)
C16 C11 C12 C13 1.5(5)
Ru1 C11 C12 C13 179.1(2)
C11 C12 C13 C14 -0.7(5)
C12 C13 C14 C15 -0.5(5)
C13 C14 C15 C16 0.9(5)
C14 C15 C16 C11 -0.1(5)
C14 C15 C16 N4 177.8(3)
C12 C11 C16 C15 -1.1(5)
Ru1 C11 C16 C15 -179.1(2)
C12 C11 C16 N4 -179.1(3)
Ru1 C11 C16 N4 2.9(3)
C3 N4 C16 C15 -177.9(3)
C5 N4 C16 C15 -6.5(5)
C3 N4 C16 C11 0.2(4)
C5 N4 C16 C11 171.6(3)
C1 Ru1 P1 C31 -0.83(16)
C2 Ru1 P1 C31 90.64(15)
C3 Ru1 P1 C31 -88.73(14)
Cl1 Ru1 P1 C31 -177.17(12)
C1 Ru1 P1 C41 -119.73(16)
C2 Ru1 P1 C41 -28.25(15)
C3 Ru1 P1 C41 152.38(14)
Cl1 Ru1 P1 C41 63.93(12)
C1 Ru1 P1 C21 120.34(15)
C2 Ru1 P1 C21 -148.19(14)
C3 Ru1 P1 C21 32.44(14)
Cl1 Ru1 P1 C21 -56.00(11)
C31 P1 C21 C26 -111.9(3)
C41 P1 C21 C26 -5.9(3)
Ru1 P1 C21 C26 121.7(2)
C31 P1 C21 C22 71.3(3)
C41 P1 C21 C22 177.3(2)
Ru1 P1 C21 C22 -55.0(3)
C26 C21 C22 C23 0.0(4)
P1 C21 C22 C23 176.8(2)
C26 C21 C22 C8 178.1(3)
P1 C21 C22 C8 -5.1(4)
N7 C8 C22 C23 -92.6(3)
N7 C8 C22 C21 89.3(4)
C21 C22 C23 C24 -1.0(5)
C8 C22 C23 C24 -179.2(3)
C22 C23 C24 C25 1.8(5)
C23 C24 C25 C26 -1.5(5)
C24 C25 C26 C21 0.6(5)
C22 C21 C26 C25 0.2(5)
P1 C21 C26 C25 -176.6(3)
C41 P1 C31 C36 76.7(3)
C21 P1 C31 C36 -176.7(2)
Ru1 P1 C31 C36 -50.4(3)
C41 P1 C31 C32 -102.9(3)
C21 P1 C31 C32 3.8(3)
Ru1 P1 C31 C32 130.0(2)
C36 C31 C32 C33 2.4(5)
P1 C31 C32 C33 -178.0(3)
C31 C32 C33 C34 -1.0(5)
C32 C33 C34 C35 -1.4(6)
C33 C34 C35 C36 2.3(5)
C32 C31 C36 C35 -1.6(5)
P1 C31 C36 C35 178.8(3)
C34 C35 C36 C31 -0.8(5)
C31 P1 C41 C42 -167.7(3)
C21 P1 C41 C42 83.9(3)
Ru1 P1 C41 C42 -42.1(3)
C31 P1 C41 C46 15.8(3)
C21 P1 C41 C46 -92.6(3)
Ru1 P1 C41 C46 141.4(2)
C46 C41 C42 C43 0.6(5)
P1 C41 C42 C43 -176.0(3)
C41 C42 C43 C44 -1.7(5)
C42 C43 C44 C45 1.6(6)
C43 C44 C45 C46 -0.4(6)
C44 C45 C46 C41 -0.7(6)
C42 C41 C46 C45 0.6(5)
P1 C41 C46 C45 177.2(3)
